data_7050458
loop_
_publ_author_name
'Romano, Rosana M.'
'Della V\'edova, Carlos O.'
'Downs, Anthony J.'
'Parsons, Simon'
'Smith, Caroline'

_publ_section_title
;
 Structural and vibrational properties of ClC(O)SY compounds with
 Y&#x2009;=&#x2009;Cl and CH3
;
_journal_issue 3
_journal_name_full 'New Journal of Chemistry'
_journal_page_first 514
_journal_paper_doi 10.1039/b209005h
_journal_volume 27
_journal_year 2003
_chemical_formula_moiety 'C Cl2 O S'
_chemical_formula_sum 'C Cl2 O S'
_chemical_formula_weight 130.97
_chemical_name_systematic
;
?
;
_space_group_IT_number 14
_symmetry_cell_setting monoclinic
_symmetry_space_group_name_Hall '-P 2ybc'
_symmetry_space_group_name_H-M 'P 1 21/c 1'
_atom_sites_solution_primary direct
_atom_sites_solution_secondary difmap
_audit_creation_method SHELXL-97
_cell_angle_alpha 90.00
_cell_angle_beta 99.72(6)
_cell_angle_gamma 90.00
_cell_formula_units_Z 4
_cell_length_a 6.034(3)
_cell_length_b 10.311(6)
_cell_length_c 7.226(9)
_cell_measurement_reflns_used 28
_cell_measurement_temperature 130(2)
_cell_measurement_theta_max 16
_cell_measurement_theta_min 15
_cell_volume 443.1(7)
_computing_cell_refinement 'Stoe DIF4'
_computing_data_collection 'Stoe DIF4'
_computing_data_reduction 'Stoe REDU4'
_computing_molecular_graphics SHELXTL
_computing_structure_refinement 'SHELXL-97 (Sheldrick, 1997)'
_computing_structure_solution 'SHELXS-97 (Sheldrick, 1990)'
_diffrn_ambient_temperature 130(2)
_diffrn_measured_fraction_theta_full 0.990
_diffrn_measured_fraction_theta_max 0.990
_diffrn_measurement_method Omega-2theta
_diffrn_radiation_monochromator graphite
_diffrn_radiation_source 'fine-focus sealed tube'
_diffrn_radiation_type MoK\a
_diffrn_radiation_wavelength 0.71073
_diffrn_reflns_av_R_equivalents 0.1613
_diffrn_reflns_av_sigmaI/netI 0.0941
_diffrn_reflns_limit_h_max 7
_diffrn_reflns_limit_h_min -7
_diffrn_reflns_limit_k_max 12
_diffrn_reflns_limit_k_min -12
_diffrn_reflns_limit_l_max 8
_diffrn_reflns_limit_l_min -1
_diffrn_reflns_number 2640
_diffrn_reflns_theta_full 25.02
_diffrn_reflns_theta_max 25.02
_diffrn_reflns_theta_min 3.43
_diffrn_standards_decay_% 48
_diffrn_standards_interval_time 60
_diffrn_standards_number 3
_exptl_absorpt_coefficient_mu 1.744
_exptl_absorpt_correction_type none
_exptl_crystal_colour Colourless
_exptl_crystal_density_diffrn 1.963
_exptl_crystal_density_method 'not measured'
_exptl_crystal_description cylinder
_exptl_crystal_F_000 256
_exptl_crystal_size_max 0.40
_exptl_crystal_size_mid 0.38
_exptl_crystal_size_min 0.38
_refine_diff_density_max 0.780
_refine_diff_density_min -0.720
_refine_diff_density_rms 0.171
_refine_ls_extinction_method none
_refine_ls_goodness_of_fit_ref 1.070
_refine_ls_matrix_type full
_refine_ls_number_parameters 46
_refine_ls_number_reflns 771
_refine_ls_number_restraints 0
_refine_ls_restrained_S_all 1.070
_refine_ls_R_factor_all 0.0956
_refine_ls_R_factor_gt 0.0660
_refine_ls_shift/su_max 0.002
_refine_ls_shift/su_mean 0.000
_refine_ls_structure_factor_coef Fsqd
_refine_ls_weighting_details 'calc w=1/[\s^2^(Fo^2^)+(0.1000P)^2^+0.2773P] where P=(Fo^2^+2Fc^2^)/3'
_refine_ls_weighting_scheme calc
_refine_ls_wR_factor_gt 0.1650
_refine_ls_wR_factor_ref 0.1859
_reflns_number_gt 565
_reflns_number_total 771
_reflns_threshold_expression >2sigma(I)
_cod_data_source_file b209005h.txt
_cod_data_source_block clcosc
_cod_depositor_comments
;
The following automatic conversions were performed:
'_symmetry_cell_setting' value 'Monoclinic' changed to 'monoclinic'
according to '/home/saulius/struct/CIF-dictionaries/cif_core.dic'
dictionary named 'cif_core.dic' version 2.4.1 from
2010-06-29.

'_exptl_absorpt_correction_type' value 'None' changed to
'none' according to '/home/saulius/struct/CIF-dictionaries/cif_core.dic'
dictionary named 'cif_core.dic' version 2.4.1 from 2010-06-29.

Automatic conversion script
Id: cif_fix_enum 1527 2010-12-29 10:47:43Z saulius 
;
_cod_original_cell_volume 443.2(6)
_cod_original_sg_symbol_H-M P21/c
_cod_database_code 7050458

loop_
_symmetry_equiv_pos_as_xyz
'x, y, z'
'-x, y+1/2, -z+1/2'
'-x, -y, -z'
'x, -y-1/2, z-1/2'

loop_
_atom_site_label
_atom_site_type_symbol
_atom_site_fract_x
_atom_site_fract_y
_atom_site_fract_z
_atom_site_U_iso_or_equiv
_atom_site_adp_type
_atom_site_occupancy
_atom_site_symmetry_multiplicity
_atom_site_calc_flag
_atom_site_refinement_flags
_atom_site_disorder_assembly
_atom_site_disorder_group
Cl2 Cl 0.4014(3) 0.80573(17) -0.0167(3) 0.0386(6) Uani 1 1 d . . .
Cl1 Cl -0.2454(3) 0.95582(17) -0.3514(2) 0.0359(6) Uani 1 1 d . . .
S1 S 0.1993(3) 0.93756(16) -0.1634(2) 0.0310(6) Uani 1 1 d . . .
O1 O -0.0849(9) 0.7393(5) -0.1976(9) 0.0534(16) Uani 1 1 d . . .
C1 C -0.0451(11) 0.8472(6) -0.2276(9) 0.0280(14) Uani 1 1 d . . .

loop_
_atom_site_aniso_label
_atom_site_aniso_U_11
_atom_site_aniso_U_22
_atom_site_aniso_U_33
_atom_site_aniso_U_23
_atom_site_aniso_U_13
_atom_site_aniso_U_12
Cl2 0.0324(10) 0.0374(11) 0.0450(11) 0.0082(8) 0.0034(8) 0.0072(7)
Cl1 0.0299(10) 0.0321(10) 0.0442(10) 0.0034(7) 0.0019(8) 0.0021(7)
S1 0.0279(9) 0.0224(9) 0.0419(11) 0.0025(7) 0.0038(8) -0.0022(7)
O1 0.038(3) 0.023(3) 0.096(4) 0.010(3) 0.002(3) -0.009(2)
C1 0.029(3) 0.023(3) 0.033(3) -0.002(3) 0.007(3) 0.000(3)

loop_
_atom_type_symbol
_atom_type_description
_atom_type_scat_dispersion_real
_atom_type_scat_dispersion_imag
_atom_type_scat_source
C C 0.0033 0.0016 'International Tables Vol C Tables 4.2.6.8 and 6.1.1.4'
O O 0.0106 0.0060 'International Tables Vol C Tables 4.2.6.8 and 6.1.1.4'
S S 0.1246 0.1234 'International Tables Vol C Tables 4.2.6.8 and 6.1.1.4'
Cl Cl 0.1484 0.1585 'International Tables Vol C Tables 4.2.6.8 and 6.1.1.4'

loop_
_geom_angle_atom_site_label_1
_geom_angle_atom_site_label_2
_geom_angle_atom_site_label_3
_geom_angle
_geom_angle_site_symmetry_1
_geom_angle_site_symmetry_3
_geom_angle_publ_flag
C1 S1 Cl2 101.0(2) . . ?
O1 C1 S1 130.8(6) . . ?
O1 C1 Cl1 123.5(5) . . ?
S1 C1 Cl1 105.7(4) . . ?

loop_
_geom_bond_atom_site_label_1
_geom_bond_atom_site_label_2
_geom_bond_distance
_geom_bond_site_symmetry_2
_geom_bond_publ_flag
Cl2 S1 2.006(3) . ?
Cl1 C1 1.775(7) . ?
S1 C1 1.740(7) . ?
O1 C1 1.166(8) . ?

loop_
_cod_related_entry_id
_cod_related_entry_database
_cod_related_entry_code
1 ChemSpider 68489
